data_4322616
loop_
_publ_author_name
'Victor G. Young'
'Andrew G. Sykes'

_publ_section_title
;
 Absence of Hydronium Ion Formation in a Ternary Crown Ether.Mineral
 Acid.Water Complex: X-ray Crystal Structure of
 1,8-Oxybis(ethyleneoxyethyleneoxy)anthracene-9,10-dione.HNO3.3H2O
;
_journal_name_full 'Inorganic Chemistry'
_journal_page_first 376
_journal_page_last 378
_journal_paper_doi 10.1021/ic970839o
_journal_volume 37
_journal_year 1998
_chemical_compound_source 'Prof. Andy Sykes - Univ. of South Dakota'
_chemical_formula_sum 'C22 H26 O9 S0'
_chemical_formula_weight 434.43
_chemical_name_common 96190
_chemical_name_systematic
;
 ?
;
_space_group_IT_number 14
_symmetry_cell_setting monoclinic
_symmetry_space_group_name_Hall '-P 2ybc'
_symmetry_space_group_name_H-M 'P 1 21/c 1'
_atom_sites_solution_hydrogens geom
_atom_sites_solution_primary direct
_atom_sites_solution_secondary difmap
_audit_creation_method SHELXL
_cell_angle_alpha 90.00
_cell_angle_beta 97.168(2)
_cell_angle_gamma 90.00
_cell_formula_units_Z 4
_cell_length_a 20.1873(9)
_cell_length_b 16.5852(8)
_cell_length_c 7.4097(3)
_cell_measurement_temperature 173(2)
_cell_volume 2461.46(19)
_computing_structure_refinement 'SHELXL-93 (Sheldrick, 1993)'
_computing_structure_solution 'SHELXS-86 (Sheldrick, 1990)'
_diffrn_ambient_temperature 173(2)
_diffrn_radiation_monochromator graphite
_diffrn_radiation_source 'fine-focus sealed tube'
_diffrn_radiation_type MoK\a
_diffrn_radiation_wavelength 0.71073
_diffrn_reflns_av_R_equivalents 0.0000
_diffrn_reflns_av_sigmaI/netI 0.0816
_diffrn_reflns_limit_h_max 23
_diffrn_reflns_limit_h_min -23
_diffrn_reflns_limit_k_max 19
_diffrn_reflns_limit_k_min 0
_diffrn_reflns_limit_l_max 8
_diffrn_reflns_limit_l_min 0
_diffrn_reflns_number 4247
_diffrn_reflns_theta_max 25.00
_diffrn_reflns_theta_min 1.02
_exptl_absorpt_coefficient_mu 0.091
_exptl_absorpt_correction_T_max 1.000
_exptl_absorpt_correction_T_min 0.864
_exptl_absorpt_correction_type 'SADABS (Sheldrick, 1996)'
_exptl_crystal_colour Yellow
_exptl_crystal_density_diffrn 1.172
_exptl_crystal_description Needle
_exptl_crystal_F_000 920
_exptl_crystal_size_max 0.50
_exptl_crystal_size_mid 0.12
_exptl_crystal_size_min 0.06
_refine_diff_density_max 0.746
_refine_diff_density_min -0.266
_refine_diff_density_rms 0.060
_refine_ls_extinction_method none
_refine_ls_goodness_of_fit_all 1.054
_refine_ls_goodness_of_fit_obs 1.305
_refine_ls_matrix_type full
_refine_ls_number_parameters 280
_refine_ls_number_reflns 4244
_refine_ls_number_restraints 0
_refine_ls_restrained_S_all 1.054
_refine_ls_restrained_S_obs 1.305
_refine_ls_R_factor_all 0.1445
_refine_ls_R_factor_obs 0.0860
_refine_ls_shift/esd_max 0.001
_refine_ls_shift/esd_mean 0.000
_refine_ls_structure_factor_coef Fsqd
_refine_ls_weighting_details 'w=1/[\s^2^(Fo^2^)+(0.1033P)^2^+1.4648P] where P=(Fo^2^+2Fc^2^)/3'
_refine_ls_weighting_scheme calc
_refine_ls_wR_factor_all 0.2308
_refine_ls_wR_factor_obs 0.2071
_reflns_number_observed 2315
_reflns_number_total 4247
_reflns_observed_criterion >2sigma(I)
_cod_data_source_file ic970839o_2.cif
_cod_data_source_block 96190
_cod_depositor_comments
;
The following automatic conversions were performed:

'_refine_ls_weighting_scheme' value 'calc
w=1/[\s^2^(Fo^2^)+(0.1033P)^2^+1.4648P] where P=(Fo^2^+2Fc^2^)/3' was
changed to 'calc'. New tag '_refine_ls_weighting_details' was
created. The value of the new tag was set to
'w=1/[\s^2^(Fo^2^)+(0.1033P)^2^+1.4648P] where P=(Fo^2^+2Fc^2^)/3'.

Automatic conversion script
Id: cif_fix_values 3143 2015-03-26 13:38:13Z robertas 
;
_cod_original_cell_volume 2461.5(2)
_cod_database_code 4322616

loop_
_symmetry_equiv_pos_as_xyz
'x, y, z'
'-x, y+1/2, -z+1/2'
'-x, -y, -z'
'x, -y-1/2, z-1/2'

loop_
_atom_site_aniso_label
_atom_site_aniso_U_11
_atom_site_aniso_U_22
_atom_site_aniso_U_33
_atom_site_aniso_U_23
_atom_site_aniso_U_13
_atom_site_aniso_U_12
O1 0.058(2) 0.027(2) 0.045(2) -0.0065(13) 0.017(2) -0.0009(14)
C1 0.037(2) 0.030(2) 0.028(2) 0.001(2) 0.000(2) -0.001(2)
C2 0.042(3) 0.027(2) 0.022(2) 0.006(2) 0.000(2) 0.000(2)
C3 0.047(3) 0.034(3) 0.021(2) 0.001(2) -0.004(2) -0.004(2)
O2 0.043(2) 0.037(2) 0.046(2) 0.0040(13) 0.0112(14) -0.0047(14)
C4 0.051(3) 0.045(3) 0.047(3) 0.006(2) 0.009(2) -0.004(2)
C5 0.060(4) 0.104(5) 0.069(4) 0.021(3) 0.025(3) 0.004(3)
O3 0.082(3) 0.079(3) 0.067(2) 0.014(2) 0.020(2) 0.014(2)
C6 0.074(4) 0.066(4) 0.145(6) 0.010(4) 0.058(4) 0.010(3)
C7 0.065(4) 0.069(4) 0.151(6) 0.004(4) 0.028(4) 0.008(3)
O4 0.071(3) 0.052(2) 0.094(3) 0.016(2) 0.027(2) 0.014(2)
C8 0.072(4) 0.050(3) 0.061(3) 0.005(2) 0.008(3) 0.020(3)
C9 0.090(4) 0.033(3) 0.038(3) 0.001(2) 0.014(3) 0.019(3)
O5 0.059(2) 0.036(2) 0.043(2) -0.0047(14) 0.006(2) 0.0075(15)
C10 0.084(4) 0.034(3) 0.029(2) 0.004(2) 0.002(2) -0.010(2)
C11 0.060(3) 0.035(3) 0.043(3) 0.010(2) 0.005(2) -0.007(2)
O6 0.047(2) 0.027(2) 0.042(2) 0.0048(12) 0.0091(14) -0.0034(13)
C12 0.040(2) 0.040(3) 0.023(2) 0.000(2) 0.002(2) -0.005(2)
C13 0.036(2) 0.029(2) 0.021(2) 0.000(2) -0.006(2) -0.005(2)
C14 0.042(3) 0.044(3) 0.026(2) 0.003(2) -0.004(2) -0.014(2)
C15 0.038(3) 0.061(3) 0.026(2) -0.007(2) 0.002(2) -0.016(2)
C16 0.040(3) 0.054(3) 0.026(2) -0.004(2) 0.002(2) 0.007(2)
C17 0.043(3) 0.036(3) 0.021(2) -0.001(2) -0.004(2) -0.002(2)
C18 0.048(3) 0.046(3) 0.024(2) 0.000(2) 0.002(2) 0.007(2)
O7 0.063(2) 0.045(2) 0.054(2) 0.0027(15) 0.019(2) 0.015(2)
C19 0.049(3) 0.026(2) 0.027(2) -0.003(2) -0.003(2) 0.001(2)
C20 0.063(3) 0.027(2) 0.032(2) -0.003(2) 0.003(2) 0.009(2)
C21 0.073(4) 0.026(2) 0.035(2) 0.001(2) -0.002(2) -0.010(2)
C22 0.056(3) 0.044(3) 0.037(2) 0.004(2) 0.005(2) -0.014(2)
O11 0.103(3) 0.064(3) 0.063(2) -0.015(2) 0.013(2) 0.025(2)
O12 0.097(3) 0.068(3) 0.074(3) -0.015(2) 0.019(2) -0.014(2)

loop_
_atom_site_label
_atom_site_type_symbol
_atom_site_fract_x
_atom_site_fract_y
_atom_site_fract_z
_atom_site_U_iso_or_equiv
_atom_site_thermal_displace_type
_atom_site_occupancy
_atom_site_calc_flag
_atom_site_refinement_flags
_atom_site_disorder_group
O1 O 0.16751(15) 0.0472(2) 0.4208(4) 0.0427(8) Uani 1 d . .
C1 C 0.1431(2) 0.0971(2) 0.5155(5) 0.0321(9) Uani 1 d . .
C2 C 0.1662(2) 0.1830(2) 0.5210(5) 0.0310(9) Uani 1 d . .
C3 C 0.2289(2) 0.2046(2) 0.4762(5) 0.0344(10) Uani 1 d . .
O2 O 0.27224(14) 0.1452(2) 0.4398(4) 0.0418(8) Uani 1 d . .
C4 C 0.3373(2) 0.1660(3) 0.4070(6) 0.0473(12) Uani 1 d . .
H4A H 0.3637(2) 0.1840(3) 0.5214(6) 0.057 Uiso 1 calc R .
H4B H 0.3354(2) 0.2107(3) 0.3181(6) 0.057 Uiso 1 calc R .
C5 C 0.3698(3) 0.0931(4) 0.3331(8) 0.076(2) Uani 1 d . .
H5A H 0.3422(3) 0.0733(4) 0.2221(8) 0.092 Uiso 1 calc R .
H5B H 0.4144(3) 0.1078(4) 0.3006(8) 0.092 Uiso 1 calc R .
O3 O 0.3761(2) 0.0334(2) 0.4648(5) 0.0750(11) Uani 1 d . .
C6 C 0.4093(3) -0.0372(4) 0.3893(10) 0.091(2) Uani 1 d . .
H6A H 0.3839(3) -0.0547(4) 0.2730(10) 0.110 Uiso 1 calc R .
H6B H 0.4552(3) -0.0230(4) 0.3671(10) 0.110 Uiso 1 calc R .
C7 C 0.4107(3) -0.1020(4) 0.5260(11) 0.094(2) Uani 1 d . .
H7A H 0.4403(3) -0.1463(4) 0.4953(11) 0.112 Uiso 1 calc R .
H7B H 0.4281(3) -0.0810(4) 0.6478(11) 0.112 Uiso 1 calc R .
O4 O 0.3440(2) -0.1313(2) 0.5265(5) 0.0708(11) Uani 1 d . .
C8 C 0.3402(3) -0.1961(3) 0.6522(7) 0.0607(14) Uani 1 d . .
H8A H 0.3501(3) -0.1760(3) 0.7785(7) 0.073 Uiso 1 calc R .
H8B H 0.3735(3) -0.2381(3) 0.6327(7) 0.073 Uiso 1 calc R .
C9 C 0.2727(3) -0.2302(3) 0.6232(6) 0.0535(14) Uani 1 d . .
H9A H 0.2601(3) -0.2407(3) 0.4918(6) 0.064 Uiso 1 calc R .
H9B H 0.2721(3) -0.2822(3) 0.6884(6) 0.064 Uiso 1 calc R .
O5 O 0.2247(2) -0.1760(2) 0.6872(4) 0.0460(8) Uani 1 d . .
C10 C 0.1587(3) -0.1956(3) 0.6149(6) 0.0495(12) Uani 1 d . .
H10A H 0.1496(3) -0.2528(3) 0.6417(6) 0.059 Uiso 1 calc R .
H10B H 0.1534(3) -0.1888(3) 0.4811(6) 0.059 Uiso 1 calc R .
C11 C 0.1099(2) -0.1430(3) 0.6944(6) 0.0460(11) Uani 1 d . .
H11A H 0.0637(2) -0.1607(3) 0.6530(6) 0.055 Uiso 1 calc R .
H11B H 0.1174(2) -0.1456(3) 0.8289(6) 0.055 Uiso 1 calc R .
O6 O 0.12012(14) -0.0621(2) 0.6337(4) 0.0383(7) Uani 1 d . .
C12 C 0.0753(2) -0.0054(3) 0.6699(5) 0.0347(10) Uani 1 d . .
C13 C 0.0874(2) 0.0757(2) 0.6207(5) 0.0296(9) Uani 1 d . .
C14 C 0.0190(2) -0.0211(3) 0.7544(5) 0.0382(11) Uani 1 d . .
H14A H 0.0110(2) -0.0748(3) 0.7909(5) 0.046 Uiso 1 calc R .
C15 C -0.0258(2) 0.0385(3) 0.7875(5) 0.0419(11) Uani 1 d . .
H15A H -0.0648(2) 0.0253(3) 0.8410(5) 0.050 Uiso 1 calc R .
C16 C -0.0134(2) 0.1172(3) 0.7423(5) 0.0403(11) Uani 1 d . .
H16A H -0.0436(2) 0.1585(3) 0.7672(5) 0.048 Uiso 1 calc R .
C17 C 0.0429(2) 0.1367(2) 0.6604(5) 0.0340(10) Uani 1 d . .
C18 C 0.0561(2) 0.2223(3) 0.6191(5) 0.0393(11) Uani 1 d . .
O7 O 0.0140(2) 0.2737(2) 0.6369(4) 0.0530(9) Uani 1 d . .
C19 C 0.1224(2) 0.2433(2) 0.5636(5) 0.0349(10) Uani 1 d . .
C20 C 0.1397(2) 0.3248(2) 0.5548(5) 0.0410(11) Uani 1 d . .
H20A H 0.1092(2) 0.3658(2) 0.5795(5) 0.049 Uiso 1 calc R .
C21 C 0.2016(3) 0.3445(3) 0.5099(5) 0.0455(12) Uani 1 d . .
H21A H 0.2135(3) 0.3997(3) 0.5038(5) 0.055 Uiso 1 calc R .
C22 C 0.2468(2) 0.2867(3) 0.4735(5) 0.0455(12) Uani 1 d . .
H22A H 0.2899(2) 0.3020(3) 0.4466(5) 0.055 Uiso 1 calc R .
O11 O 0.2344(2) -0.0781(2) 0.2767(4) 0.0766(12) Uani 1 d . .
H11A H 0.2641(2) -0.0559(2) 0.2880(4) 0.092 Uiso 1 d R .
H11B H 0.2013(2) -0.0764(2) 0.2661(4) 0.092 Uiso 1 d R .
O12 O 0.2621(2) -0.0497(2) 0.9330(5) 0.0789(12) Uani 1 d . .
H12A H 0.2912(2) -0.0654(2) 0.9761(5) 0.095 Uiso 1 d R .
H12B H 0.2312(2) -0.0453(2) 0.9258(5) 0.095 Uiso 1 d R .

loop_
_atom_type_symbol
_atom_type_description
_atom_type_scat_dispersion_real
_atom_type_scat_dispersion_imag
_atom_type_scat_source
C C 0.0033 0.0016 'International Tables Vol C Tables 4.2.6.8 and 6.1.1.4'
H H 0.0000 0.0000 'International Tables Vol C Tables 4.2.6.8 and 6.1.1.4'
O O 0.0106 0.0060 'International Tables Vol C Tables 4.2.6.8 and 6.1.1.4'
S S 0.1246 0.1234 'International Tables Vol C Tables 4.2.6.8 and 6.1.1.4'

loop_
_geom_angle_atom_site_label_1
_geom_angle_atom_site_label_2
_geom_angle_atom_site_label_3
_geom_angle
_geom_angle_site_symmetry_1
_geom_angle_site_symmetry_3
_geom_angle_publ_flag
O1 C1 C13 121.5(4) . . ?
O1 C1 C2 120.7(4) . . ?
C13 C1 C2 117.8(3) . . ?
C3 C2 C19 119.3(4) . . ?
C3 C2 C1 121.8(4) . . ?
C19 C2 C1 118.8(4) . . ?
O2 C3 C2 119.0(4) . . ?
O2 C3 C22 121.5(4) . . ?
C2 C3 C22 119.5(4) . . ?
C3 O2 C4 119.4(3) . . ?
O2 C4 C5 108.9(4) . . ?
O3 C5 C4 108.8(4) . . ?
C5 O3 C6 107.7(4) . . ?
C7 C6 O3 106.6(5) . . ?
O4 C7 C6 108.1(5) . . ?
C8 O4 C7 112.5(4) . . ?
O4 C8 C9 108.5(4) . . ?
O5 C9 C8 111.2(4) . . ?
C10 O5 C9 111.8(3) . . ?
O5 C10 C11 110.7(4) . . ?
O6 C11 C10 107.2(3) . . ?
C12 O6 C11 117.4(3) . . ?
O6 C12 C14 124.3(4) . . ?
O6 C12 C13 117.7(3) . . ?
C14 C12 C13 118.0(4) . . ?
C17 C13 C12 119.4(4) . . ?
C17 C13 C1 118.8(3) . . ?
C12 C13 C1 121.6(4) . . ?
C15 C14 C12 122.4(4) . . ?
C16 C15 C14 119.5(4) . . ?
C15 C16 C17 120.5(4) . . ?
C16 C17 C13 120.1(4) . . ?
C16 C17 C18 119.3(4) . . ?
C13 C17 C18 120.6(4) . . ?
O7 C18 C17 120.0(4) . . ?
O7 C18 C19 121.8(4) . . ?
C17 C18 C19 118.2(4) . . ?
C2 C19 C20 120.7(4) . . ?
C2 C19 C18 120.7(4) . . ?
C20 C19 C18 118.5(4) . . ?
C21 C20 C19 118.8(4) . . ?
C20 C21 C22 122.0(4) . . ?
C21 C22 C3 119.5(4) . . ?

loop_
_geom_bond_atom_site_label_1
_geom_bond_atom_site_label_2
_geom_bond_distance
_geom_bond_site_symmetry_2
_geom_bond_publ_flag
O1 C1 1.228(4) . ?
C1 C13 1.487(5) . ?
C1 C2 1.500(5) . ?
C2 C3 1.394(6) . ?
C2 C19 1.398(5) . ?
C3 O2 1.366(5) . ?
C3 C22 1.410(6) . ?
O2 C4 1.407(5) . ?
C4 C5 1.511(7) . ?
C5 O3 1.385(6) . ?
O3 C6 1.492(7) . ?
C6 C7 1.475(9) . ?
C7 O4 1.433(7) . ?
O4 C8 1.430(6) . ?
C8 C9 1.467(7) . ?
C9 O5 1.444(5) . ?
O5 C10 1.411(5) . ?
C10 C11 1.492(6) . ?
C11 O6 1.438(5) . ?
O6 C12 1.354(5) . ?
C12 C14 1.389(6) . ?
C12 C13 1.422(5) . ?
C13 C17 1.408(5) . ?
C14 C15 1.382(6) . ?
C15 C16 1.379(6) . ?
C16 C17 1.392(6) . ?
C17 C18 1.484(6) . ?
C18 O7 1.224(5) . ?
C18 C19 1.489(6) . ?
C19 C20 1.400(6) . ?
C20 C21 1.372(6) . ?
C21 C22 1.373(6) . ?

loop_
_geom_torsion_atom_site_label_1
_geom_torsion_atom_site_label_2
_geom_torsion_atom_site_label_3
_geom_torsion_atom_site_label_4
_geom_torsion
_geom_torsion_site_symmetry_1
_geom_torsion_site_symmetry_2
_geom_torsion_site_symmetry_3
_geom_torsion_site_symmetry_4
_geom_torsion_publ_flag
O1 C1 C2 C3 -22.9(5) . . . . ?
C13 C1 C2 C3 160.1(3) . . . . ?
O1 C1 C2 C19 153.9(4) . . . . ?
C13 C1 C2 C19 -23.1(5) . . . . ?
C19 C2 C3 O2 178.2(3) . . . . ?
C1 C2 C3 O2 -5.0(5) . . . . ?
C19 C2 C3 C22 -0.4(5) . . . . ?
C1 C2 C3 C22 176.4(3) . . . . ?
C2 C3 O2 C4 -175.6(3) . . . . ?
C22 C3 O2 C4 3.0(5) . . . . ?
C3 O2 C4 C5 -168.5(3) . . . . ?
O2 C4 C5 O3 -63.8(5) . . . . ?
C4 C5 O3 C6 -179.2(4) . . . . ?
C5 O3 C6 C7 -175.8(5) . . . . ?
O3 C6 C7 O4 71.5(7) . . . . ?
C6 C7 O4 C8 178.6(5) . . . . ?
C7 O4 C8 C9 -171.3(4) . . . . ?
O4 C8 C9 O5 -71.8(5) . . . . ?
C8 C9 O5 C10 162.8(4) . . . . ?
C9 O5 C10 C11 175.6(3) . . . . ?
O5 C10 C11 O6 65.8(4) . . . . ?
C10 C11 O6 C12 171.5(3) . . . . ?
C11 O6 C12 C14 -2.9(5) . . . . ?
C11 O6 C12 C13 176.0(3) . . . . ?
O6 C12 C13 C17 -178.4(3) . . . . ?
C14 C12 C13 C17 0.6(5) . . . . ?
O6 C12 C13 C1 6.4(5) . . . . ?
C14 C12 C13 C1 -174.6(3) . . . . ?
O1 C1 C13 C17 -152.8(4) . . . . ?
C2 C1 C13 C17 24.1(5) . . . . ?
O1 C1 C13 C12 22.5(5) . . . . ?
C2 C1 C13 C12 -160.6(3) . . . . ?
O6 C12 C14 C15 -179.4(3) . . . . ?
C13 C12 C14 C15 1.6(5) . . . . ?
C12 C14 C15 C16 -2.7(6) . . . . ?
C14 C15 C16 C17 1.4(6) . . . . ?
C15 C16 C17 C13 0.9(6) . . . . ?
C15 C16 C17 C18 -177.9(3) . . . . ?
C12 C13 C17 C16 -1.9(5) . . . . ?
C1 C13 C17 C16 173.5(3) . . . . ?
C12 C13 C17 C18 176.9(3) . . . . ?
C1 C13 C17 C18 -7.7(5) . . . . ?
C16 C17 C18 O7 -8.6(5) . . . . ?
C13 C17 C18 O7 172.6(3) . . . . ?
C16 C17 C18 C19 168.9(3) . . . . ?
C13 C17 C18 C19 -9.8(5) . . . . ?
C3 C2 C19 C20 2.5(5) . . . . ?
C1 C2 C19 C20 -174.4(3) . . . . ?
C3 C2 C19 C18 -177.6(3) . . . . ?
C1 C2 C19 C18 5.5(5) . . . . ?
O7 C18 C19 C2 -171.5(4) . . . . ?
C17 C18 C19 C2 10.9(5) . . . . ?
O7 C18 C19 C20 8.4(6) . . . . ?
C17 C18 C19 C20 -169.2(3) . . . . ?
C2 C19 C20 C21 -2.3(6) . . . . ?
C18 C19 C20 C21 177.8(3) . . . . ?
C19 C20 C21 C22 0.0(6) . . . . ?
C20 C21 C22 C3 2.1(6) . . . . ?
O2 C3 C22 C21 179.6(3) . . . . ?
C2 C3 C22 C21 -1.8(6) . . . . ?

loop_
_cod_related_entry_id
_cod_related_entry_database
_cod_related_entry_code
1 ChemSpider 30661133
